data_7127793
loop_
_publ_author_name
'Xie, Shaolei'
'He, Zhi-Juan'
'Zhang, Ling-Hui'
'Huang, Bo-Lun'
'Chen, Xiao-Wei'
'Zhan, Zong-Song'
'Zhang, Fu-Min'

_publ_section_title
;
 The organocatalytic enantiodivergent fluorination of
 \b-ketodiaryl-phosphine oxides for the construction of carbon-fluorine
 quaternary stereocenters.
;
_journal_issue 16
_journal_name_full 'Chemical communications (Cambridge, England)'
_journal_page_first 2069
_journal_page_last 2072
_journal_paper_doi 10.1039/d0cc07770d
_journal_volume 57
_journal_year 2021
_chemical_absolute_configuration unk
_chemical_formula_moiety 'C26 H19 F2 O2 P, C3 H6 O'
_chemical_formula_sum 'C29 H25 F2 O3 P'
_chemical_formula_weight 490.46
_space_group_crystal_system monoclinic
_space_group_IT_number 4
_space_group_name_Hall 'P 2yb'
_space_group_name_H-M_alt 'P 1 21 1'
_atom_sites_solution_hydrogens geom
_atom_sites_solution_primary direct
_audit_creation_date 2020-07-29
_audit_creation_method
;
Olex2 1.3
(compiled 2020.07.16 svn.r6f6c53a7 for OlexSys, GUI svn.r6139)
;
_audit_update_record
;
2020-09-30 deposited with the CCDC.	2020-12-24 downloaded from the CCDC.
;
_cell_angle_alpha 90
_cell_angle_beta 109.455(3)
_cell_angle_gamma 90
_cell_formula_units_Z 2
_cell_length_a 10.0306(3)
_cell_length_b 9.5877(2)
_cell_length_c 14.0740(4)
_cell_measurement_reflns_used 3288
_cell_measurement_temperature 292.31(10)
_cell_measurement_theta_max 69.6870
_cell_measurement_theta_min 10.3570
_cell_volume 1276.22(6)
_computing_cell_refinement 'CrysAlisPro 1.171.38.43f (Rigaku OD, 2015)'
_computing_data_collection 'CrysAlisPro 1.171.38.43f (Rigaku OD, 2015)'
_computing_data_reduction 'CrysAlisPro 1.171.38.43f (Rigaku OD, 2015)'
_computing_molecular_graphics 'Olex2 1.3 (Dolomanov et al., 2009)'
_computing_publication_material 'Olex2 1.3 (Dolomanov et al., 2009)'
_computing_structure_refinement 'SHELXL 2018/3 (Sheldrick, 2015)'
_computing_structure_solution 'SHELXS  (Sheldrick, 2008)'
_diffrn_ambient_environment air
_diffrn_ambient_temperature 292.31(10)
_diffrn_detector 'CCD plate'
_diffrn_detector_area_resol_mean 16.0733
_diffrn_detector_type Eos
_diffrn_measured_fraction_theta_full 0.998
_diffrn_measured_fraction_theta_max 0.982
_diffrn_measurement_details
;
List of Runs (angles in degrees, time in seconds):

  # Type    Start    End  Width  t~exp~   \w     \q     \k     \f   Frames
#--------------------------------------------------------------------------
  1  \w    -12.00  15.00   1.00    1.00    --   54.00 -57.00   0.00   27
  2  \w     37.00  73.00   1.00    1.00    --   54.00 -57.00   0.00   36
  3  \w     51.00  84.00   1.00    1.00    --   54.00 -99.00   0.00   33
  4  \w     56.00 114.00   1.00    1.00    --  108.00-111.00  90.00   58
  5  \w     50.00 106.00   1.00    1.00    --  108.00-111.00   0.00   56
  6  \w     40.00 118.00   1.00    1.00    --  108.00 -50.00 120.00   78
  7  \w     89.00 159.00   1.00    1.00    --  108.00  63.00  60.00   70
  8  \w     88.00 150.00   1.00    1.00    --  108.00  63.00   0.00   62
  9  \w    101.00 160.00   1.00    1.00    --  108.00 111.00 -90.00   59
 10  \w     36.00 128.00   1.00    1.00    --  108.00 -38.00-150.00   92
 11  \w     31.00 117.00   1.00    1.00    --   54.00  77.00 -60.00   86
 12  \w     18.00  52.00   1.00    1.00    --    0.00  57.00-150.00   34
 13  \w    -24.00  35.00   1.00    1.00    --    0.00  38.00-180.00   59
 14  \w    -15.00  82.00   1.00    1.00    --   54.00 -77.00-180.00   97
 15  \w     21.00  56.00   1.00    1.00    --    0.00  57.00  30.00   35
 16  \w     -2.00  24.00   1.00    1.00    --    0.00 -84.00 -10.00   26
 17  \w     17.00  73.00   1.00    1.00    --   54.00 -38.00-180.00   56
 18  \w     42.00  80.00   1.00    1.00    --   54.00  57.00 120.00   38
 19  \w     30.00  67.00   1.00    1.00    --   54.00  38.00 120.00   37
 20  \w     32.00 101.00   1.00    1.00    --   54.00  38.00-180.00   69
 21  \w     38.00  91.00   1.00    1.00    --   54.00  77.00-180.00   53
 22  \w     86.00 111.00   1.00    1.00    --   54.00-125.00-180.00   25
 23  \w     56.00  89.00   1.00    1.00    --  108.00 -63.00-120.00   33
 24  \w     36.00  80.00   1.00    1.00    --  108.00 -25.00 -60.00   44
 25  \w     91.00 116.00   1.00    1.00    --  108.00  50.00  30.00   25
;
_diffrn_measurement_device 'four-circle diffractometer'
_diffrn_measurement_device_type 'SuperNova, Dual, Cu at zero, Eos'
_diffrn_measurement_method '\w scans'
_diffrn_orient_matrix_type 'CrysAlisPro convention (1999,Acta A55,543-557)'
_diffrn_orient_matrix_UB_11 -0.0937311000
_diffrn_orient_matrix_UB_12 -0.0084177000
_diffrn_orient_matrix_UB_13 0.0670922000
_diffrn_orient_matrix_UB_21 0.1024684000
_diffrn_orient_matrix_UB_22 0.0979461000
_diffrn_orient_matrix_UB_23 0.0771556000
_diffrn_orient_matrix_UB_31 -0.0851260000
_diffrn_orient_matrix_UB_32 0.1270774000
_diffrn_orient_matrix_UB_33 -0.0550114000
_diffrn_radiation_monochromator mirror
_diffrn_radiation_probe x-ray
_diffrn_radiation_type 'Cu K\a'
_diffrn_radiation_wavelength 1.54184
_diffrn_reflns_av_R_equivalents 0.0248
_diffrn_reflns_av_unetI/netI 0.0378
_diffrn_reflns_Laue_measured_fraction_full 0.998
_diffrn_reflns_Laue_measured_fraction_max 0.982
_diffrn_reflns_limit_h_max 12
_diffrn_reflns_limit_h_min -12
_diffrn_reflns_limit_k_max 11
_diffrn_reflns_limit_k_min -10
_diffrn_reflns_limit_l_max 15
_diffrn_reflns_limit_l_min -16
_diffrn_reflns_number 6930
_diffrn_reflns_point_group_measured_fraction_full 0.850
_diffrn_reflns_point_group_measured_fraction_max 0.830
_diffrn_reflns_theta_full 67.684
_diffrn_reflns_theta_max 69.871
_diffrn_reflns_theta_min 4.675
_diffrn_source 'micro-focus sealed X-ray tube'
_diffrn_source_type 'SuperNova (Cu) X-ray Source'
_exptl_absorpt_coefficient_mu 1.318
_exptl_absorpt_correction_T_max 1.00000
_exptl_absorpt_correction_T_min 0.64348
_exptl_absorpt_correction_type multi-scan
_exptl_absorpt_process_details
;
CrysAlisPro 1.171.38.43f (Rigaku Oxford Diffraction, 2015)
Empirical absorption correction using spherical harmonics,
 implemented in SCALE3 ABSPACK scaling algorithm.
;
_exptl_crystal_colour 'clear light colourless'
_exptl_crystal_colour_lustre clear
_exptl_crystal_colour_modifier light
_exptl_crystal_colour_primary colourless
_exptl_crystal_density_diffrn 1.276
_exptl_crystal_description block
_exptl_crystal_F_000 512
_exptl_crystal_size_max 0.07
_exptl_crystal_size_mid 0.03
_exptl_crystal_size_min 0.02
_refine_diff_density_max 0.251
_refine_diff_density_min -0.184
_refine_diff_density_rms 0.032
_refine_ls_abs_structure_details
;
 Flack x determined using 1293 quotients [(I+)-(I-)]/[(I+)+(I-)]
 (Parsons, Flack and Wagner, Acta Cryst. B69 (2013) 249-259).
;
_refine_ls_abs_structure_Flack -0.009(15)
_refine_ls_extinction_coef 0.0077(8)
_refine_ls_extinction_expression Fc^*^=kFc[1+0.001xFc^2^\l^3^/sin(2\q)]^-1/4^
_refine_ls_extinction_method 'SHELXL-2018/3 (Sheldrick 2018)'
_refine_ls_goodness_of_fit_ref 1.053
_refine_ls_hydrogen_treatment constr
_refine_ls_matrix_type full
_refine_ls_number_parameters 319
_refine_ls_number_reflns 4006
_refine_ls_number_restraints 1
_refine_ls_restrained_S_all 1.053
_refine_ls_R_factor_all 0.0395
_refine_ls_R_factor_gt 0.0355
_refine_ls_shift/su_max 0.001
_refine_ls_shift/su_mean 0.000
_refine_ls_structure_factor_coef Fsqd
_refine_ls_weighting_details 'w=1/[\s^2^(Fo^2^)+(0.0550P)^2^+0.0239P] where P=(Fo^2^+2Fc^2^)/3'
_refine_ls_weighting_scheme calc
_refine_ls_wR_factor_gt 0.0934
_refine_ls_wR_factor_ref 0.0976
_reflns_Friedel_coverage 0.588
_reflns_Friedel_fraction_full 0.681
_reflns_Friedel_fraction_max 0.657
_reflns_number_gt 3687
_reflns_number_total 4006
_reflns_threshold_expression 'I > 2\s(I)'
_cod_data_source_file d0cc07770d2.cif
_cod_data_source_block xieshl_0720
_cod_depositor_comments 'Adding full bibliography for 7127787--7127794.cif.'
_cod_original_cell_volume 1276.22(7)
_cod_database_code 7127793
_shelx_shelxl_version_number 2018/3
_shelx_space_group_comment
;
The symmetry employed for this shelxl refinement is uniquely defined
by the following loop, which should always be used as a source of
symmetry information in preference to the above space-group names.
They are only intended as comments.
;
_shelx_estimated_absorpt_t_max 0.974
_shelx_estimated_absorpt_t_min 0.913
_reflns_odcompleteness_completeness 99.92
_reflns_odcompleteness_iscentric 1
_reflns_odcompleteness_theta 66.97
_olex2_refinement_description
;
1. Fixed Uiso
 At 1.2 times of:
  All C(H) groups
 At 1.5 times of:
  All C(H,H,H) groups
2.a Aromatic/amide H refined with riding coordinates:
 C2(H2), C3(H3), C5(H5), C6(H6), C10(H10), C11(H11), C12(H12), C13(H13),
 C14(H14), C16(H16), C17(H17), C18(H18), C19(H19), C20(H20), C22(H22), C23(H23),
  C24(H24), C25(H25), C26(H26)
2.b Idealised Me refined as rotating group:
 C28(H28A,H28B,H28C), C29(H29A,H29B,H29C)
;
_olex2_submission_special_instructions 'No special instructions were received'
_oxdiff_exptl_absorpt_empirical_details
;
Empirical correction (ABSPACK) includes:
- Absorption correction using spherical harmonics
- Frame scaling
;
_oxdiff_exptl_absorpt_empirical_full_max 1.631
_oxdiff_exptl_absorpt_empirical_full_min 0.617

loop_
_space_group_symop_operation_xyz
'x, y, z'
'-x, y+1/2, -z'

loop_
_atom_site_label
_atom_site_type_symbol
_atom_site_fract_x
_atom_site_fract_y
_atom_site_fract_z
_atom_site_U_iso_or_equiv
_atom_site_adp_type
_atom_site_occupancy
_atom_site_site_symmetry_order
_atom_site_calc_flag
_atom_site_refinement_flags_posn
_atom_site_refinement_flags_adp
_atom_site_refinement_flags_occupancy
_atom_site_disorder_assembly
_atom_site_disorder_group
P1 P -0.67506(7) -0.32392(8) -0.30899(5) 0.0381(2) Uani 1 1 d . . . . .
F1 F 0.0677(3) -0.6935(4) -0.2754(2) 0.1044(10) Uani 1 1 d . . . . .
F2 F -0.41844(17) -0.28200(18) -0.31435(12) 0.0423(4) Uani 1 1 d . . . . .
O1 O -0.5180(3) -0.5843(3) -0.22284(19) 0.0582(6) Uani 1 1 d . . . . .
O2 O -0.7546(2) -0.3532(3) -0.23967(16) 0.0546(7) Uani 1 1 d . . . . .
C1 C -0.3006(3) -0.5466(3) -0.2495(2) 0.0404(7) Uani 1 1 d . . . . .
C2 C -0.2894(4) -0.6841(4) -0.2755(3) 0.0566(9) Uani 1 1 d . . . . .
H2 H -0.366322 -0.743707 -0.286841 0.068 Uiso 1 1 calc R U . . .
C3 C -0.1647(4) -0.7337(5) -0.2847(3) 0.0722(12) Uani 1 1 d . . . . .
H3 H -0.157040 -0.825671 -0.303143 0.087 Uiso 1 1 calc R U . . .
C4 C -0.0531(4) -0.6439(5) -0.2659(3) 0.0661(11) Uani 1 1 d . . . . .
C5 C -0.0581(4) -0.5096(4) -0.2388(3) 0.0562(9) Uani 1 1 d . . . . .
H5 H 0.020629 -0.451981 -0.225605 0.067 Uiso 1 1 calc R U . . .
C6 C -0.1841(3) -0.4600(4) -0.2314(2) 0.0455(7) Uani 1 1 d . . . . .
H6 H -0.190507 -0.367219 -0.214088 0.055 Uiso 1 1 calc R U . . .
C7 C -0.4368(3) -0.5009(3) -0.2393(2) 0.0393(7) Uani 1 1 d . . . . .
C8 C -0.4785(3) -0.3474(3) -0.24879(19) 0.0348(6) Uani 1 1 d . . . . .
C9 C -0.4272(3) -0.2753(3) -0.1471(2) 0.0412(7) Uani 1 1 d . . . . .
C10 C -0.4672(4) -0.3264(5) -0.0683(2) 0.0581(9) Uani 1 1 d . . . . .
H10 H -0.523919 -0.405502 -0.077998 0.070 Uiso 1 1 calc R U . . .
C11 C -0.4237(5) -0.2611(6) 0.0242(3) 0.0761(13) Uani 1 1 d . . . . .
H11 H -0.452794 -0.295421 0.075861 0.091 Uiso 1 1 calc R U . . .
C12 C -0.3385(5) -0.1468(6) 0.0407(3) 0.0801(15) Uani 1 1 d . . . . .
H12 H -0.308223 -0.104032 0.103566 0.096 Uiso 1 1 calc R U . . .
C13 C -0.2981(5) -0.0957(6) -0.0357(4) 0.0833(14) Uani 1 1 d . . . . .
H13 H -0.239704 -0.017772 -0.024438 0.100 Uiso 1 1 calc R U . . .
C14 C -0.3431(4) -0.1587(4) -0.1313(3) 0.0595(9) Uani 1 1 d . . . . .
H14 H -0.316244 -0.121867 -0.183352 0.071 Uiso 1 1 calc R U . . .
C15 C -0.6869(3) -0.1436(3) -0.3474(2) 0.0407(7) Uani 1 1 d . . . . .
C16 C -0.6873(4) -0.0437(4) -0.2761(3) 0.0580(10) Uani 1 1 d . . . . .
H16 H -0.682531 -0.071015 -0.211636 0.070 Uiso 1 1 calc R U . . .
C17 C -0.6948(5) 0.0966(4) -0.3009(3) 0.0732(12) Uani 1 1 d . . . . .
H17 H -0.693190 0.163474 -0.252661 0.088 Uiso 1 1 calc R U . . .
C18 C -0.7045(5) 0.1372(4) -0.3964(3) 0.0706(11) Uani 1 1 d . . . . .
H18 H -0.710157 0.231423 -0.412919 0.085 Uiso 1 1 calc R U . . .
C19 C -0.7058(4) 0.0397(4) -0.4672(3) 0.0651(10) Uani 1 1 d . . . . .
H19 H -0.713693 0.067628 -0.532121 0.078 Uiso 1 1 calc R U . . .
C20 C -0.6955(4) -0.1004(4) -0.4428(2) 0.0544(9) Uani 1 1 d . . . . .
H20 H -0.694389 -0.166152 -0.491126 0.065 Uiso 1 1 calc R U . . .
C21 C -0.7280(3) -0.4289(3) -0.4217(2) 0.0428(7) Uani 1 1 d . . . . .
C22 C -0.8653(4) -0.4746(4) -0.4565(3) 0.0608(10) Uani 1 1 d . . . . .
H22 H -0.926182 -0.451684 -0.421516 0.073 Uiso 1 1 calc R U . . .
C23 C -0.9145(5) -0.5546(5) -0.5435(3) 0.0747(12) Uani 1 1 d . . . . .
H23 H -1.008315 -0.583668 -0.567001 0.090 Uiso 1 1 calc R U . . .
C24 C -0.8252(5) -0.5904(4) -0.5943(3) 0.0713(12) Uani 1 1 d . . . . .
H24 H -0.857551 -0.645740 -0.651764 0.086 Uiso 1 1 calc R U . . .
C25 C -0.6884(5) -0.5452(4) -0.5611(3) 0.0673(11) Uani 1 1 d . . . . .
H25 H -0.628204 -0.569113 -0.596400 0.081 Uiso 1 1 calc R U . . .
C26 C -0.6388(4) -0.4645(4) -0.4755(2) 0.0557(9) Uani 1 1 d . . . . .
H26 H -0.545581 -0.433684 -0.453582 0.067 Uiso 1 1 calc R U . . .
O3 O 0.0292(5) -0.6408(7) 0.1562(3) 0.152(2) Uani 1 1 d . . . . .
C27 C -0.0689(5) -0.5984(7) 0.0899(3) 0.0816(14) Uani 1 1 d . . . . .
C28 C -0.0779(9) -0.4513(8) 0.0643(7) 0.169(3) Uani 1 1 d . . . . .
H28A H -0.004638 -0.401356 0.114412 0.254 Uiso 1 1 calc R U . . .
H28B H -0.168489 -0.415809 0.061872 0.254 Uiso 1 1 calc R U . . .
H28C H -0.066586 -0.439383 -0.000309 0.254 Uiso 1 1 calc R U . . .
C29 C -0.1901(9) -0.6847(9) 0.0302(5) 0.150(3) Uani 1 1 d . . . . .
H29A H -0.155891 -0.769303 0.010031 0.225 Uiso 1 1 calc R U . . .
H29B H -0.245118 -0.633899 -0.028567 0.225 Uiso 1 1 calc R U . . .
H29C H -0.248007 -0.706850 0.070415 0.225 Uiso 1 1 calc R U . . .

loop_
_atom_site_aniso_label
_atom_site_aniso_U_11
_atom_site_aniso_U_22
_atom_site_aniso_U_33
_atom_site_aniso_U_23
_atom_site_aniso_U_13
_atom_site_aniso_U_12
P1 0.0332(3) 0.0459(4) 0.0351(3) -0.0032(3) 0.0112(3) 0.0003(3)
F1 0.0670(16) 0.114(2) 0.138(2) -0.018(2) 0.0430(16) 0.0345(16)
F2 0.0397(8) 0.0470(11) 0.0440(9) 0.0094(8) 0.0190(7) 0.0013(8)
O1 0.0601(14) 0.0455(14) 0.0773(17) 0.0088(12) 0.0341(13) -0.0055(12)
O2 0.0434(11) 0.0747(18) 0.0512(12) -0.0057(12) 0.0231(10) -0.0040(12)
C1 0.0431(15) 0.0411(17) 0.0339(14) 0.0004(13) 0.0086(12) 0.0042(13)
C2 0.058(2) 0.0465(19) 0.060(2) -0.0084(17) 0.0125(17) 0.0035(17)
C3 0.070(3) 0.057(2) 0.083(3) -0.022(2) 0.016(2) 0.019(2)
C4 0.049(2) 0.078(3) 0.069(2) -0.006(2) 0.0177(17) 0.021(2)
C5 0.0406(17) 0.064(2) 0.061(2) -0.0035(18) 0.0127(15) 0.0049(17)
C6 0.0430(17) 0.0469(18) 0.0441(16) -0.0012(15) 0.0111(13) 0.0029(15)
C7 0.0430(15) 0.0393(17) 0.0338(14) -0.0007(13) 0.0106(12) -0.0007(14)
C8 0.0343(12) 0.0375(17) 0.0346(13) 0.0025(12) 0.0140(10) -0.0004(12)
C9 0.0362(14) 0.0422(16) 0.0416(16) -0.0006(13) 0.0080(12) 0.0078(13)
C10 0.0592(19) 0.074(2) 0.0380(15) 0.002(2) 0.0122(14) 0.002(2)
C11 0.073(3) 0.108(4) 0.042(2) -0.004(2) 0.0125(18) 0.016(3)
C12 0.066(3) 0.107(4) 0.055(2) -0.034(2) 0.004(2) 0.022(3)
C13 0.068(3) 0.071(3) 0.098(3) -0.046(3) 0.010(2) -0.006(2)
C14 0.058(2) 0.050(2) 0.068(2) -0.0158(18) 0.0178(18) -0.0059(17)
C15 0.0346(14) 0.0457(19) 0.0367(14) -0.0019(13) 0.0051(11) 0.0076(13)
C16 0.072(2) 0.054(2) 0.0416(17) -0.0008(16) 0.0117(16) 0.0211(19)
C17 0.088(3) 0.052(2) 0.064(2) -0.0097(19) 0.003(2) 0.023(2)
C18 0.076(3) 0.048(2) 0.074(3) 0.008(2) 0.006(2) 0.0138(19)
C19 0.070(2) 0.061(2) 0.061(2) 0.014(2) 0.0171(19) 0.011(2)
C20 0.059(2) 0.055(2) 0.0461(18) -0.0018(17) 0.0140(15) 0.0118(18)
C21 0.0440(17) 0.0400(18) 0.0399(15) -0.0017(13) 0.0077(12) 0.0022(14)
C22 0.0449(18) 0.072(3) 0.058(2) -0.009(2) 0.0071(16) -0.0064(18)
C23 0.066(2) 0.073(3) 0.066(2) -0.009(2) -0.003(2) -0.015(2)
C24 0.096(3) 0.050(2) 0.0467(19) -0.0102(18) -0.005(2) 0.002(2)
C25 0.083(3) 0.063(3) 0.051(2) -0.0146(19) 0.0157(19) 0.011(2)
C26 0.054(2) 0.064(2) 0.0468(17) -0.0131(18) 0.0135(15) 0.0048(18)
O3 0.093(3) 0.243(7) 0.108(3) 0.060(4) 0.017(2) 0.052(3)
C27 0.069(3) 0.119(4) 0.056(2) 0.012(3) 0.019(2) 0.030(3)
C28 0.154(8) 0.106(6) 0.202(8) -0.021(6) -0.001(6) 0.021(5)
C29 0.178(7) 0.154(7) 0.102(5) 0.005(5) 0.026(5) -0.064(6)

loop_
_atom_type_symbol
_atom_type_description
_atom_type_scat_dispersion_real
_atom_type_scat_dispersion_imag
_atom_type_scat_source
C C 0.0181 0.0091 'International Tables Vol C Tables 4.2.6.8 and 6.1.1.4'
H H 0.0000 0.0000 'International Tables Vol C Tables 4.2.6.8 and 6.1.1.4'
F F 0.0727 0.0534 'International Tables Vol C Tables 4.2.6.8 and 6.1.1.4'
O O 0.0492 0.0322 'International Tables Vol C Tables 4.2.6.8 and 6.1.1.4'
P P 0.2955 0.4335 'International Tables Vol C Tables 4.2.6.8 and 6.1.1.4'

loop_
_geom_angle_atom_site_label_1
_geom_angle_atom_site_label_2
_geom_angle_atom_site_label_3
_geom_angle
_geom_angle_site_symmetry_1
_geom_angle_site_symmetry_3
_geom_angle_publ_flag
O2 P1 C8 113.27(12) . . ?
O2 P1 C15 112.53(14) . . ?
O2 P1 C21 114.14(15) . . ?
C15 P1 C8 101.78(13) . . ?
C21 P1 C8 106.65(14) . . ?
C21 P1 C15 107.53(14) . . ?
C2 C1 C6 118.8(3) . . ?
C2 C1 C7 117.7(3) . . ?
C6 C1 C7 123.5(3) . . ?
C1 C2 H2 119.8 . . ?
C1 C2 C3 120.5(4) . . ?
C3 C2 H2 119.8 . . ?
C2 C3 H3 120.9 . . ?
C4 C3 C2 118.3(4) . . ?
C4 C3 H3 120.9 . . ?
F1 C4 C3 117.6(4) . . ?
C5 C4 F1 118.9(4) . . ?
C5 C4 C3 123.5(3) . . ?
C4 C5 H5 121.0 . . ?
C4 C5 C6 118.0(4) . . ?
C6 C5 H5 121.0 . . ?
C1 C6 H6 119.5 . . ?
C5 C6 C1 121.0(3) . . ?
C5 C6 H6 119.5 . . ?
O1 C7 C1 121.3(3) . . ?
O1 C7 C8 118.0(3) . . ?
C1 C7 C8 120.7(3) . . ?
F2 C8 P1 105.35(17) . . ?
F2 C8 C7 108.9(2) . . ?
F2 C8 C9 109.3(2) . . ?
C7 C8 P1 111.8(2) . . ?
C9 C8 P1 110.21(18) . . ?
C9 C8 C7 111.1(2) . . ?
C10 C9 C8 119.7(3) . . ?
C14 C9 C8 121.4(3) . . ?
C14 C9 C10 118.9(3) . . ?
C9 C10 H10 119.7 . . ?
C11 C10 C9 120.6(4) . . ?
C11 C10 H10 119.7 . . ?
C10 C11 H11 119.6 . . ?
C12 C11 C10 120.7(4) . . ?
C12 C11 H11 119.6 . . ?
C11 C12 H12 120.3 . . ?
C13 C12 C11 119.4(4) . . ?
C13 C12 H12 120.3 . . ?
C12 C13 H13 119.4 . . ?
C12 C13 C14 121.1(4) . . ?
C14 C13 H13 119.4 . . ?
C9 C14 C13 119.3(4) . . ?
C9 C14 H14 120.4 . . ?
C13 C14 H14 120.4 . . ?
C16 C15 P1 117.4(3) . . ?
C20 C15 P1 123.8(3) . . ?
C20 C15 C16 118.8(3) . . ?
C15 C16 H16 120.0 . . ?
C17 C16 C15 120.1(4) . . ?
C17 C16 H16 120.0 . . ?
C16 C17 H17 119.9 . . ?
C18 C17 C16 120.2(4) . . ?
C18 C17 H17 119.9 . . ?
C17 C18 H18 119.9 . . ?
C19 C18 C17 120.2(4) . . ?
C19 C18 H18 119.9 . . ?
C18 C19 H19 119.9 . . ?
C18 C19 C20 120.2(4) . . ?
C20 C19 H19 119.9 . . ?
C15 C20 C19 120.6(3) . . ?
C15 C20 H20 119.7 . . ?
C19 C20 H20 119.7 . . ?
C22 C21 P1 117.4(3) . . ?
C22 C21 C26 118.5(3) . . ?
C26 C21 P1 124.1(3) . . ?
C21 C22 H22 119.6 . . ?
C21 C22 C23 120.8(4) . . ?
C23 C22 H22 119.6 . . ?
C22 C23 H23 120.0 . . ?
C24 C23 C22 119.9(4) . . ?
C24 C23 H23 120.0 . . ?
C23 C24 H24 120.0 . . ?
C25 C24 C23 120.1(4) . . ?
C25 C24 H24 120.0 . . ?
C24 C25 H25 119.7 . . ?
C24 C25 C26 120.5(4) . . ?
C26 C25 H25 119.7 . . ?
C21 C26 H26 119.9 . . ?
C25 C26 C21 120.2(4) . . ?
C25 C26 H26 119.9 . . ?
O3 C27 C28 119.8(7) . . ?
O3 C27 C29 124.6(7) . . ?
C28 C27 C29 115.6(5) . . ?
C27 C28 H28A 109.5 . . ?
C27 C28 H28B 109.5 . . ?
C27 C28 H28C 109.5 . . ?
H28A C28 H28B 109.5 . . ?
H28A C28 H28C 109.5 . . ?
H28B C28 H28C 109.5 . . ?
C27 C29 H29A 109.5 . . ?
C27 C29 H29B 109.5 . . ?
C27 C29 H29C 109.5 . . ?
H29A C29 H29B 109.5 . . ?
H29A C29 H29C 109.5 . . ?
H29B C29 H29C 109.5 . . ?

loop_
_geom_bond_atom_site_label_1
_geom_bond_atom_site_label_2
_geom_bond_distance
_geom_bond_site_symmetry_2
_geom_bond_publ_flag
P1 O2 1.478(2) . ?
P1 C8 1.883(3) . ?
P1 C15 1.803(3) . ?
P1 C21 1.803(3) . ?
F1 C4 1.349(4) . ?
F2 C8 1.406(3) . ?
O1 C7 1.217(4) . ?
C1 C2 1.382(5) . ?
C1 C6 1.387(5) . ?
C1 C7 1.487(4) . ?
C2 H2 0.9300 . ?
C2 C3 1.384(5) . ?
C3 H3 0.9300 . ?
C3 C4 1.366(6) . ?
C4 C5 1.349(6) . ?
C5 H5 0.9300 . ?
C5 C6 1.386(4) . ?
C6 H6 0.9300 . ?
C7 C8 1.524(4) . ?
C8 C9 1.517(4) . ?
C9 C10 1.389(5) . ?
C9 C14 1.373(5) . ?
C10 H10 0.9300 . ?
C10 C11 1.378(5) . ?
C11 H11 0.9300 . ?
C11 C12 1.361(7) . ?
C12 H12 0.9300 . ?
C12 C13 1.360(7) . ?
C13 H13 0.9300 . ?
C13 C14 1.406(6) . ?
C14 H14 0.9300 . ?
C15 C16 1.388(5) . ?
C15 C20 1.381(4) . ?
C16 H16 0.9300 . ?
C16 C17 1.386(6) . ?
C17 H17 0.9300 . ?
C17 C18 1.371(6) . ?
C18 H18 0.9300 . ?
C18 C19 1.362(6) . ?
C19 H19 0.9300 . ?
C19 C20 1.382(6) . ?
C20 H20 0.9300 . ?
C21 C22 1.370(5) . ?
C21 C26 1.394(5) . ?
C22 H22 0.9300 . ?
C22 C23 1.388(5) . ?
C23 H23 0.9300 . ?
C23 C24 1.364(6) . ?
C24 H24 0.9300 . ?
C24 C25 1.364(6) . ?
C25 H25 0.9300 . ?
C25 C26 1.378(5) . ?
C26 H26 0.9300 . ?
O3 C27 1.180(5) . ?
C27 C28 1.451(9) . ?
C27 C29 1.479(8) . ?
C28 H28A 0.9600 . ?
C28 H28B 0.9600 . ?
C28 H28C 0.9600 . ?
C29 H29A 0.9600 . ?
C29 H29B 0.9600 . ?
C29 H29C 0.9600 . ?

loop_
_geom_torsion_atom_site_label_1
_geom_torsion_atom_site_label_2
_geom_torsion_atom_site_label_3
_geom_torsion_atom_site_label_4
_geom_torsion
_geom_torsion_site_symmetry_1
_geom_torsion_site_symmetry_2
_geom_torsion_site_symmetry_3
_geom_torsion_site_symmetry_4
_geom_torsion_publ_flag
P1 C8 C9 C10 67.8(3) . . . . ?
P1 C8 C9 C14 -111.2(3) . . . . ?
P1 C15 C16 C17 179.3(3) . . . . ?
P1 C15 C20 C19 179.3(3) . . . . ?
P1 C21 C22 C23 179.2(3) . . . . ?
P1 C21 C26 C25 -179.9(3) . . . . ?
F1 C4 C5 C6 178.8(3) . . . . ?
F2 C8 C9 C10 -176.8(3) . . . . ?
F2 C8 C9 C14 4.1(4) . . . . ?
O1 C7 C8 P1 -34.3(3) . . . . ?
O1 C7 C8 F2 -150.3(3) . . . . ?
O1 C7 C8 C9 89.2(3) . . . . ?
O2 P1 C8 F2 -165.13(17) . . . . ?
O2 P1 C8 C7 76.8(2) . . . . ?
O2 P1 C8 C9 -47.3(2) . . . . ?
O2 P1 C15 C16 37.0(3) . . . . ?
O2 P1 C15 C20 -143.0(3) . . . . ?
O2 P1 C21 C22 28.7(3) . . . . ?
O2 P1 C21 C26 -152.2(3) . . . . ?
C1 C2 C3 C4 1.0(6) . . . . ?
C1 C7 C8 P1 145.9(2) . . . . ?
C1 C7 C8 F2 29.9(3) . . . . ?
C1 C7 C8 C9 -90.6(3) . . . . ?
C2 C1 C6 C5 -0.2(5) . . . . ?
C2 C1 C7 O1 22.5(4) . . . . ?
C2 C1 C7 C8 -157.7(3) . . . . ?
C2 C3 C4 F1 -179.8(4) . . . . ?
C2 C3 C4 C5 0.0(7) . . . . ?
C3 C4 C5 C6 -1.0(6) . . . . ?
C4 C5 C6 C1 1.1(5) . . . . ?
C6 C1 C2 C3 -0.9(5) . . . . ?
C6 C1 C7 O1 -155.5(3) . . . . ?
C6 C1 C7 C8 24.3(4) . . . . ?
C7 C1 C2 C3 -179.0(3) . . . . ?
C7 C1 C6 C5 177.8(3) . . . . ?
C7 C8 C9 C10 -56.6(4) . . . . ?
C7 C8 C9 C14 124.3(3) . . . . ?
C8 P1 C15 C16 -84.6(3) . . . . ?
C8 P1 C15 C20 95.4(3) . . . . ?
C8 P1 C21 C22 154.5(3) . . . . ?
C8 P1 C21 C26 -26.3(3) . . . . ?
C8 C9 C10 C11 -178.9(3) . . . . ?
C8 C9 C14 C13 -179.9(3) . . . . ?
C9 C10 C11 C12 -1.2(6) . . . . ?
C10 C9 C14 C13 1.0(5) . . . . ?
C10 C11 C12 C13 1.0(7) . . . . ?
C11 C12 C13 C14 0.2(7) . . . . ?
C12 C13 C14 C9 -1.2(6) . . . . ?
C14 C9 C10 C11 0.2(5) . . . . ?
C15 P1 C8 F2 -44.1(2) . . . . ?
C15 P1 C8 C7 -162.17(19) . . . . ?
C15 P1 C8 C9 73.8(2) . . . . ?
C15 P1 C21 C22 -96.9(3) . . . . ?
C15 P1 C21 C26 82.2(3) . . . . ?
C15 C16 C17 C18 1.2(7) . . . . ?
C16 C15 C20 C19 -0.7(5) . . . . ?
C16 C17 C18 C19 -0.5(7) . . . . ?
C17 C18 C19 C20 -0.9(7) . . . . ?
C18 C19 C20 C15 1.4(6) . . . . ?
C20 C15 C16 C17 -0.6(6) . . . . ?
C21 P1 C8 F2 68.5(2) . . . . ?
C21 P1 C8 C7 -49.6(2) . . . . ?
C21 P1 C8 C9 -173.7(2) . . . . ?
C21 P1 C15 C16 163.5(3) . . . . ?
C21 P1 C15 C20 -16.5(3) . . . . ?
C21 C22 C23 C24 1.0(6) . . . . ?
C22 C21 C26 C25 -0.8(6) . . . . ?
C22 C23 C24 C25 -1.4(7) . . . . ?
C23 C24 C25 C26 0.7(7) . . . . ?
C24 C25 C26 C21 0.4(6) . . . . ?
C26 C21 C22 C23 0.1(6) . . . . ?
